data_7130640
loop_
_publ_author_name
'Gorgas, Nikolaus'
'White, Andrew J. P.'
'Crimmin, Mark Richard'

_publ_section_title
;
 Diverse Reactivity of an Iron--Aluminium Complex with Substituted
 Pyridines
;
_journal_name_full 'Chemical Communications'
_journal_paper_doi 10.1039/D2CC04498F
_journal_year 2022
_chemical_formula_moiety 'C32 H58 Al Fe N2 P3'
_chemical_formula_sum 'C32 H58 Al Fe N2 P3'
_chemical_formula_weight 646.54
_space_group_crystal_system monoclinic
_space_group_IT_number 15
_space_group_name_Hall '-I 2ya'
_space_group_name_H-M_alt 'I 1 2/a 1'
_atom_sites_solution_hydrogens mixed
_audit_creation_method SHELXL-2018/3
_audit_update_record
;
2022-08-09 deposited with the CCDC.	2022-08-31 downloaded from the CCDC.
;
_cell_angle_alpha 90
_cell_angle_beta 92.0326(15)
_cell_angle_gamma 90
_cell_formula_units_Z 8
_cell_length_a 20.9505(4)
_cell_length_b 15.4700(3)
_cell_length_c 22.5791(4)
_cell_measurement_reflns_used 4335
_cell_measurement_temperature 173(2)
_cell_measurement_theta_max 72.8970
_cell_measurement_theta_min 3.5440
_cell_volume 7313.4(2)
_computing_cell_refinement 'CrysAlisPro, Rigaku OD'
_computing_data_collection 'CrysAlisPro, Rigaku OD'
_computing_data_reduction 'CrysAlisPro, Rigaku OD'
_computing_molecular_graphics 'Bruker SHELXTL'
_computing_publication_material 'CIFTAB-2014 (Sheldrick, 2017)'
_computing_structure_refinement 'SHELXL-2018/3 (Sheldrick, 2018)'
_computing_structure_solution 'SHELXS-2014 (Sheldrick, 2017)'
_diffrn_ambient_temperature 173(2)
_diffrn_detector_area_resol_mean 10.4115
_diffrn_measured_fraction_theta_full 0.981
_diffrn_measured_fraction_theta_max 0.945
_diffrn_measurement_device_type 'Agilent Xcalibur PX Ultra A'
_diffrn_measurement_method 'omega scans'
_diffrn_radiation_type CuK\a
_diffrn_radiation_wavelength 1.54184
_diffrn_reflns_av_R_equivalents 0.0288
_diffrn_reflns_av_unetI/netI 0.0433
_diffrn_reflns_Laue_measured_fraction_full 0.981
_diffrn_reflns_Laue_measured_fraction_max 0.945
_diffrn_reflns_limit_h_max 25
_diffrn_reflns_limit_h_min -20
_diffrn_reflns_limit_k_max 17
_diffrn_reflns_limit_k_min -18
_diffrn_reflns_limit_l_max 27
_diffrn_reflns_limit_l_min -21
_diffrn_reflns_number 12064
_diffrn_reflns_point_group_measured_fraction_full 0.981
_diffrn_reflns_point_group_measured_fraction_max 0.945
_diffrn_reflns_theta_full 67.684
_diffrn_reflns_theta_max 73.418
_diffrn_reflns_theta_min 3.464
_diffrn_source 'Enhance Ultra (Cu) X-ray Source'
_exptl_absorpt_coefficient_mu 4.936
_exptl_absorpt_correction_T_max 0.789
_exptl_absorpt_correction_T_min 0.469
_exptl_absorpt_correction_type analytical
_exptl_absorpt_process_details
; 
CrysAlisPro 1.171.40.53 (Rigaku Oxford Diffraction, 2019) 
Analytical numeric absorption correction using a multifaceted crystal 
model based on expressions derived by R.C. Clark & J.S. Reid. 
(Clark, R. C. & Reid, J. S. (1995). Acta Cryst. A51, 887-897) 
Empirical absorption correction using spherical harmonics, 
implemented in SCALE3 ABSPACK scaling algorithm. 
;
_exptl_crystal_colour 'Pale yellow'
_exptl_crystal_density_diffrn 1.174
_exptl_crystal_description tablets
_exptl_crystal_F_000 2784
_exptl_crystal_size_max 0.290
_exptl_crystal_size_mid 0.154
_exptl_crystal_size_min 0.052
_refine_diff_density_max 0.694
_refine_diff_density_min -0.342
_refine_diff_density_rms 0.056
_refine_ls_extinction_method none
_refine_ls_goodness_of_fit_ref 1.027
_refine_ls_hydrogen_treatment mixed
_refine_ls_matrix_type full
_refine_ls_number_parameters 455
_refine_ls_number_reflns 6957
_refine_ls_number_restraints 138
_refine_ls_restrained_S_all 1.041
_refine_ls_R_factor_all 0.0618
_refine_ls_R_factor_gt 0.0487
_refine_ls_shift/su_max 0.001
_refine_ls_shift/su_mean 0.000
_refine_ls_structure_factor_coef Fsqd
_refine_ls_weighting_details 'w=1/[\s^2^(Fo^2^)+(0.0584P)^2^+9.6699P] where P=(Fo^2^+2Fc^2^)/3'
_refine_ls_weighting_scheme calc
_refine_ls_wR_factor_gt 0.1193
_refine_ls_wR_factor_ref 0.1290
_reflns_Friedel_coverage 0.000
_reflns_number_gt 5723
_reflns_number_total 6957
_reflns_threshold_expression 'I > 2\s(I)'
_cod_data_source_file d2cc04498f6.cif
_cod_data_source_block 10
_cod_original_sg_symbol_H-M 'I 2/a'
_cod_database_code 7130640
_shelx_shelxl_version_number 2018/3
_shelx_space_group_comment
; 
The symmetry employed for this shelxl refinement is uniquely defined 
by the following loop, which should always be used as a source of 
symmetry information in preference to the above space-group names. 
They are only intended as comments. 
;

loop_
_space_group_symop_operation_xyz
'x, y, z'
'-x+1/2, y, -z'
'x+1/2, y+1/2, z+1/2'
'-x+1, y+1/2, -z+1/2'
'-x, -y, -z'
'x-1/2, -y, z'
'-x+1/2, -y+1/2, -z+1/2'
'x, -y+1/2, z+1/2'

loop_
_atom_site_label
_atom_site_type_symbol
_atom_site_fract_x
_atom_site_fract_y
_atom_site_fract_z
_atom_site_U_iso_or_equiv
_atom_site_adp_type
_atom_site_occupancy
_atom_site_site_symmetry_order
_atom_site_calc_flag
_atom_site_refinement_flags_posn
_atom_site_refinement_flags_adp
_atom_site_refinement_flags_occupancy
_atom_site_disorder_assembly
_atom_site_disorder_group
Fe1 Fe 0.56903(2) 0.13896(3) 0.35806(2) 0.02850(12) Uani 1 1 d D . . . .
Al1 Al 0.48449(4) 0.19403(5) 0.40590(3) 0.02785(17) Uani 1 1 d . . . . .
H1A H 0.5653(14) 0.1551(19) 0.4201(13) 0.032(8) Uiso 1 1 d . . . . .
H1B H 0.5347(18) 0.227(3) 0.3481(16) 0.066(11) Uiso 1 1 d . . . . .
H1C H 0.5054(16) 0.094(2) 0.3629(15) 0.051(10) Uiso 1 1 d . . . . .
N1 N 0.39813(10) 0.18467(16) 0.38999(10) 0.0327(5) Uani 1 1 d . . . . .
C1 C 0.35176(14) 0.2112(2) 0.42910(14) 0.0456(8) Uani 1 1 d . . . . .
C2 C 0.36911(14) 0.2488(2) 0.48377(13) 0.0407(7) Uani 1 1 d . . . . .
H2A H 0.334894 0.257973 0.509551 0.049 Uiso 1 1 calc R U . . .
C3 C 0.42883(14) 0.27467(19) 0.50604(12) 0.0339(6) Uani 1 1 d . . . . .
N3 N 0.48344(10) 0.26043(14) 0.47323(9) 0.0296(5) Uani 1 1 d . . . . .
C4 C 0.28540(16) 0.1992(4) 0.41392(19) 0.0852(17) Uani 1 1 d . . . . .
H4A H 0.276459 0.219582 0.373383 0.128 Uiso 0.51(4) 1 calc R U P A 1
H4B H 0.259602 0.232033 0.441431 0.128 Uiso 0.51(4) 1 calc R U P A 1
H4C H 0.274728 0.137636 0.416554 0.128 Uiso 0.51(4) 1 calc R U P A 1
H4D H 0.272856 0.173116 0.377222 0.128 Uiso 0.49(4) 1 calc R U P A 2
H4E H 0.253924 0.217225 0.440546 0.128 Uiso 0.49(4) 1 calc R U P A 2
C5 C 0.43358(17) 0.3146(2) 0.56297(14) 0.0479(8) Uani 1 1 d . . . . .
H5A H 0.396316 0.323069 0.585027 0.072 Uiso 0.51(4) 1 calc R U P A 1
H5B H 0.474016 0.332634 0.578838 0.072 Uiso 0.51(4) 1 calc R U P A 1
H5C H 0.456882 0.276329 0.590772 0.072 Uiso 0.49(4) 1 calc R U P A 2
H5D H 0.390651 0.325228 0.577227 0.072 Uiso 0.49(4) 1 calc R U P A 2
H5E H 0.456483 0.369551 0.560036 0.072 Uiso 0.49(4) 1 calc R U P A 2
C6 C 0.37288(13) 0.15444(18) 0.33338(12) 0.0310(6) Uani 1 1 d . . . . .
C7 C 0.35880(14) 0.21432(19) 0.28842(13) 0.0390(6) Uani 1 1 d . . . . .
C8 C 0.33280(16) 0.1849(2) 0.23445(14) 0.0470(8) Uani 1 1 d . . . . .
H8A H 0.322992 0.225418 0.203862 0.056 Uiso 1 1 calc R U . . .
C9 C 0.32091(15) 0.0981(2) 0.22432(13) 0.0447(7) Uani 1 1 d . . . . .
C10 C 0.33426(15) 0.0404(2) 0.26958(14) 0.0429(7) Uani 1 1 d . . . . .
H10A H 0.325814 -0.019301 0.263172 0.051 Uiso 1 1 calc R U . . .
C11 C 0.35979(14) 0.06688(19) 0.32447(12) 0.0363(6) Uani 1 1 d . . . . .
C12 C 0.3710(2) 0.3093(2) 0.29796(18) 0.0595(10) Uani 1 1 d . . . . .
H12A H 0.417112 0.320154 0.298942 0.089 Uiso 1 1 calc R U . . .
H12B H 0.353372 0.327202 0.335662 0.089 Uiso 1 1 calc R U . . .
H12C H 0.350481 0.342248 0.265495 0.089 Uiso 1 1 calc R U . . .
C13 C 0.2937(2) 0.0673(3) 0.16493(16) 0.0662(11) Uani 1 1 d . . . . .
H13A H 0.255951 0.031467 0.171044 0.099 Uiso 1 1 calc R U . . .
H13B H 0.325976 0.033130 0.144960 0.099 Uiso 1 1 calc R U . . .
H13C H 0.281694 0.117325 0.140377 0.099 Uiso 1 1 calc R U . . .
C14 C 0.37108(18) 0.0022(2) 0.37345(15) 0.0552(9) Uani 1 1 d . . . . .
H14A H 0.415622 0.005678 0.388030 0.083 Uiso 1 1 calc R U . . .
H14B H 0.362262 -0.056130 0.358311 0.083 Uiso 1 1 calc R U . . .
H14C H 0.342702 0.014861 0.405924 0.083 Uiso 1 1 calc R U . . .
C15 C 0.53725(12) 0.31352(17) 0.49083(11) 0.0297(5) Uani 1 1 d . . . . .
C16 C 0.58198(14) 0.28645(19) 0.53478(12) 0.0366(6) Uani 1 1 d . . . . .
C17 C 0.62973(15) 0.3442(2) 0.55349(13) 0.0431(7) Uani 1 1 d . . . . .
H17A H 0.659629 0.326343 0.583674 0.052 Uiso 1 1 calc R U . . .
C18 C 0.63534(15) 0.4260(2) 0.52999(13) 0.0428(7) Uani 1 1 d . . . . .
C19 C 0.59213(16) 0.4500(2) 0.48503(13) 0.0424(7) Uani 1 1 d . . . . .
H19A H 0.595954 0.505512 0.467465 0.051 Uiso 1 1 calc R U . . .
C20 C 0.54338(14) 0.39531(18) 0.46492(12) 0.0350(6) Uani 1 1 d . . . . .
C21 C 0.57803(18) 0.1981(2) 0.56168(15) 0.0520(8) Uani 1 1 d . . . . .
H21A H 0.614950 0.188755 0.588803 0.078 Uiso 1 1 calc R U . . .
H21B H 0.577909 0.154410 0.530225 0.078 Uiso 1 1 calc R U . . .
H21C H 0.538643 0.193253 0.583609 0.078 Uiso 1 1 calc R U . . .
C22 C 0.68489(18) 0.4882(3) 0.55424(17) 0.0632(10) Uani 1 1 d . . . . .
H22A H 0.726292 0.458931 0.558145 0.095 Uiso 1 1 calc R U . . .
H22B H 0.672434 0.508934 0.593192 0.095 Uiso 1 1 calc R U . . .
H22C H 0.688205 0.537427 0.527164 0.095 Uiso 1 1 calc R U . . .
C23 C 0.49703(17) 0.4242(2) 0.41629(14) 0.0475(8) Uani 1 1 d . . . . .
H23A H 0.502359 0.486242 0.409307 0.071 Uiso 1 1 calc R U . . .
H23B H 0.453261 0.412755 0.428080 0.071 Uiso 1 1 calc R U . . .
H23C H 0.505350 0.392304 0.379852 0.071 Uiso 1 1 calc R U . . .
P30 P 0.59354(13) 0.00486(12) 0.37274(12) 0.0535(6) Uani 0.540(3) 1 d D U P B 1
C31 C 0.5811(6) -0.0310(6) 0.4495(4) 0.084(3) Uani 0.540(3) 1 d D U P B 1
H31A H 0.613316 -0.004343 0.476223 0.125 Uiso 0.540(3) 1 calc R U P B 1
H31B H 0.584860 -0.094025 0.451798 0.125 Uiso 0.540(3) 1 calc R U P B 1
H31C H 0.538369 -0.013519 0.461341 0.125 Uiso 0.540(3) 1 calc R U P B 1
C32 C 0.6720(4) -0.0400(6) 0.3569(5) 0.079(3) Uani 0.540(3) 1 d D U P B 1
H32A H 0.680656 -0.031107 0.314960 0.118 Uiso 0.540(3) 1 calc R U P B 1
H32B H 0.672479 -0.102003 0.365745 0.118 Uiso 0.540(3) 1 calc R U P B 1
H32C H 0.704931 -0.010834 0.381515 0.118 Uiso 0.540(3) 1 calc R U P B 1
C33 C 0.5434(4) -0.0777(5) 0.3332(4) 0.082(3) Uani 0.540(3) 1 d D . P B 1
H33A H 0.498990 -0.071878 0.344784 0.123 Uiso 0.540(3) 1 calc R U P B 1
H33B H 0.559103 -0.135600 0.343561 0.123 Uiso 0.540(3) 1 calc R U P B 1
H33C H 0.545754 -0.069044 0.290293 0.123 Uiso 0.540(3) 1 calc R U P B 1
P34 P 0.66174(17) 0.2000(2) 0.36774(15) 0.0446(7) Uani 0.540(3) 1 d D U P B 1
C35 C 0.7031(3) 0.1801(7) 0.4403(3) 0.094(4) Uani 0.540(3) 1 d D . P B 1
H35A H 0.677634 0.204020 0.471985 0.141 Uiso 0.540(3) 1 calc R U P B 1
H35B H 0.745111 0.208067 0.441028 0.141 Uiso 0.540(3) 1 calc R U P B 1
H35C H 0.708476 0.117768 0.446292 0.141 Uiso 0.540(3) 1 calc R U P B 1
C36 C 0.7290(6) 0.1752(10) 0.3204(6) 0.072(5) Uani 0.540(3) 1 d D U P B 1
H36A H 0.736546 0.112683 0.320385 0.108 Uiso 0.540(3) 1 calc R U P B 1
H36B H 0.767441 0.204938 0.335808 0.108 Uiso 0.540(3) 1 calc R U P B 1
H36C H 0.718905 0.194778 0.279902 0.108 Uiso 0.540(3) 1 calc R U P B 1
C37 C 0.6641(4) 0.3167(4) 0.3674(5) 0.097(4) Uani 0.540(3) 1 d D . P B 1
H37A H 0.650238 0.338058 0.328144 0.146 Uiso 0.540(3) 1 calc R U P B 1
H37B H 0.707842 0.336275 0.376610 0.146 Uiso 0.540(3) 1 calc R U P B 1
H37C H 0.635569 0.339149 0.397216 0.146 Uiso 0.540(3) 1 calc R U P B 1
P38 P 0.56355(11) 0.13511(17) 0.25880(9) 0.0438(5) Uani 0.540(3) 1 d D U P B 1
C39 C 0.6230(5) 0.0745(9) 0.2173(6) 0.084(5) Uani 0.540(3) 1 d D U P B 1
H39A H 0.665488 0.099015 0.225483 0.126 Uiso 0.540(3) 1 calc R U P B 1
H39B H 0.612362 0.078364 0.174781 0.126 Uiso 0.540(3) 1 calc R U P B 1
H39C H 0.622664 0.013712 0.229619 0.126 Uiso 0.540(3) 1 calc R U P B 1
C40 C 0.5709(6) 0.2379(5) 0.2220(4) 0.114(5) Uani 0.540(3) 1 d D . P B 1
H40A H 0.580140 0.228415 0.180279 0.171 Uiso 0.540(3) 1 calc R U P B 1
H40B H 0.605724 0.271116 0.241160 0.171 Uiso 0.540(3) 1 calc R U P B 1
H40C H 0.530812 0.270138 0.224634 0.171 Uiso 0.540(3) 1 calc R U P B 1
C41 C 0.4919(3) 0.0959(8) 0.2231(3) 0.091(4) Uani 0.540(3) 1 d D . P B 1
H41A H 0.455420 0.129678 0.236292 0.137 Uiso 0.540(3) 1 calc R U P B 1
H41B H 0.485848 0.034960 0.233300 0.137 Uiso 0.540(3) 1 calc R U P B 1
H41C H 0.494933 0.101606 0.180050 0.137 Uiso 0.540(3) 1 calc R U P B 1
P30' P 0.61665(10) 0.02433(13) 0.39989(11) 0.0382(5) Uani 0.460(3) 1 d D U P B 2
C31' C 0.5606(6) -0.0405(11) 0.4426(6) 0.084(4) Uiso 0.460(3) 1 d D U P B 2
H31D H 0.537421 -0.002631 0.469117 0.126 Uiso 0.460(3) 1 calc R U P B 2
H31E H 0.584479 -0.083865 0.466012 0.126 Uiso 0.460(3) 1 calc R U P B 2
H31F H 0.530214 -0.069605 0.415277 0.126 Uiso 0.460(3) 1 calc R U P B 2
C32' C 0.6514(6) -0.0617(8) 0.3549(6) 0.084(4) Uiso 0.460(3) 1 d D U P B 2
H32D H 0.617592 -0.089134 0.330402 0.125 Uiso 0.460(3) 1 calc R U P B 2
H32E H 0.671664 -0.104981 0.381085 0.125 Uiso 0.460(3) 1 calc R U P B 2
H32F H 0.683406 -0.036742 0.329327 0.125 Uiso 0.460(3) 1 calc R U P B 2
C33' C 0.6805(4) 0.0377(5) 0.4550(3) 0.057(2) Uiso 0.460(3) 1 d D . P B 2
H33D H 0.718035 0.062072 0.436346 0.086 Uiso 0.460(3) 1 calc R U P B 2
H33E H 0.691558 -0.018564 0.472466 0.086 Uiso 0.460(3) 1 calc R U P B 2
H33F H 0.666651 0.076925 0.486130 0.086 Uiso 0.460(3) 1 calc R U P B 2
P34' P 0.6543(2) 0.2196(3) 0.3496(2) 0.0513(10) Uani 0.460(3) 1 d D U P B 2
C35' C 0.6466(5) 0.3100(6) 0.2989(4) 0.085(3) Uiso 0.460(3) 1 d D . P B 2
H35D H 0.637239 0.288488 0.258677 0.127 Uiso 0.460(3) 1 calc R U P B 2
H35E H 0.686696 0.342796 0.299493 0.127 Uiso 0.460(3) 1 calc R U P B 2
H35F H 0.611840 0.347730 0.310957 0.127 Uiso 0.460(3) 1 calc R U P B 2
C36' C 0.7294(8) 0.1728(11) 0.3237(6) 0.062(5) Uiso 0.460(3) 1 d D U P B 2
H36D H 0.745010 0.128905 0.352032 0.094 Uiso 0.460(3) 1 calc R U P B 2
H36E H 0.761517 0.218513 0.320639 0.094 Uiso 0.460(3) 1 calc R U P B 2
H36F H 0.721684 0.146023 0.284795 0.094 Uiso 0.460(3) 1 calc R U P B 2
C37' C 0.6870(5) 0.2719(6) 0.4171(4) 0.070(2) Uiso 0.460(3) 1 d D . P B 2
H37D H 0.657637 0.317123 0.429575 0.104 Uiso 0.460(3) 1 calc R U P B 2
H37E H 0.728553 0.297665 0.409071 0.104 Uiso 0.460(3) 1 calc R U P B 2
H37F H 0.692313 0.228736 0.448670 0.104 Uiso 0.460(3) 1 calc R U P B 2
P38' P 0.55530(15) 0.0928(3) 0.26925(11) 0.0556(8) Uani 0.460(3) 1 d D U P B 2
C39' C 0.6203(6) 0.0678(9) 0.2201(8) 0.073(5) Uiso 0.460(3) 1 d D U P B 2
H39D H 0.602814 0.040974 0.183736 0.109 Uiso 0.460(3) 1 calc R U P B 2
H39E H 0.650324 0.027890 0.240092 0.109 Uiso 0.460(3) 1 calc R U P B 2
H39F H 0.642684 0.121261 0.210163 0.109 Uiso 0.460(3) 1 calc R U P B 2
C40' C 0.5080(5) -0.0037(6) 0.2569(5) 0.080(3) Uiso 0.460(3) 1 d D . P B 2
H40D H 0.463616 0.007909 0.266581 0.120 Uiso 0.460(3) 1 calc R U P B 2
H40E H 0.525022 -0.050413 0.282186 0.120 Uiso 0.460(3) 1 calc R U P B 2
H40F H 0.509830 -0.020947 0.215222 0.120 Uiso 0.460(3) 1 calc R U P B 2
C41' C 0.5110(6) 0.1679(7) 0.2204(5) 0.090(3) Uiso 0.460(3) 1 d D . P B 2
H41D H 0.515933 0.150659 0.179027 0.135 Uiso 0.460(3) 1 calc R U P B 2
H41E H 0.527724 0.226528 0.226339 0.135 Uiso 0.460(3) 1 calc R U P B 2
H41F H 0.465667 0.166640 0.229632 0.135 Uiso 0.460(3) 1 calc R U P B 2

loop_
_atom_site_aniso_label
_atom_site_aniso_U_11
_atom_site_aniso_U_22
_atom_site_aniso_U_33
_atom_site_aniso_U_23
_atom_site_aniso_U_13
_atom_site_aniso_U_12
Fe1 0.0282(2) 0.0303(2) 0.0271(2) -0.00085(16) 0.00367(15) 0.00299(17)
Al1 0.0267(4) 0.0313(4) 0.0256(4) -0.0039(3) 0.0021(3) -0.0018(3)
N1 0.0275(11) 0.0424(13) 0.0281(11) -0.0081(10) 0.0016(9) -0.0042(10)
C1 0.0315(15) 0.062(2) 0.0442(17) -0.0122(15) 0.0103(13) -0.0073(14)
C2 0.0317(14) 0.0542(18) 0.0370(15) -0.0079(13) 0.0102(12) -0.0021(13)
C3 0.0367(14) 0.0365(14) 0.0289(13) -0.0013(11) 0.0069(11) 0.0016(12)
N3 0.0280(11) 0.0336(12) 0.0271(11) -0.0056(9) 0.0006(9) -0.0023(9)
C4 0.0257(17) 0.161(5) 0.069(3) -0.048(3) 0.0068(16) -0.008(2)
C5 0.0496(19) 0.056(2) 0.0389(16) -0.0143(14) 0.0069(14) 0.0014(16)
C6 0.0279(13) 0.0363(14) 0.0287(13) -0.0033(11) -0.0031(10) -0.0026(11)
C7 0.0369(15) 0.0363(15) 0.0432(16) 0.0004(12) -0.0082(12) -0.0025(13)
C8 0.0494(18) 0.0510(19) 0.0394(16) 0.0104(14) -0.0143(14) -0.0017(15)
C9 0.0421(17) 0.0569(19) 0.0343(15) -0.0063(14) -0.0097(13) -0.0070(15)
C10 0.0435(17) 0.0385(16) 0.0460(17) -0.0085(13) -0.0071(13) -0.0087(14)
C11 0.0341(14) 0.0384(15) 0.0361(14) 0.0015(12) -0.0051(11) -0.0080(12)
C12 0.068(2) 0.0375(17) 0.072(2) 0.0068(16) -0.0210(19) -0.0005(17)
C13 0.070(3) 0.083(3) 0.0438(19) -0.0110(19) -0.0177(18) -0.012(2)
C14 0.062(2) 0.0488(19) 0.054(2) 0.0152(16) -0.0147(16) -0.0199(17)
C15 0.0305(13) 0.0323(13) 0.0261(12) -0.0054(10) -0.0015(10) -0.0001(11)
C16 0.0360(15) 0.0418(16) 0.0315(14) -0.0003(12) -0.0052(11) 0.0005(13)
C17 0.0379(16) 0.0551(19) 0.0353(15) -0.0054(13) -0.0120(12) -0.0034(14)
C18 0.0401(16) 0.0487(18) 0.0396(16) -0.0123(13) 0.0001(13) -0.0097(14)
C19 0.0537(19) 0.0342(15) 0.0391(16) -0.0039(12) 0.0006(13) -0.0091(14)
C20 0.0442(16) 0.0315(14) 0.0287(13) -0.0048(11) -0.0041(11) -0.0012(12)
C21 0.064(2) 0.0493(19) 0.0419(17) 0.0121(14) -0.0133(15) -0.0013(17)
C22 0.057(2) 0.072(3) 0.060(2) -0.0184(19) -0.0026(17) -0.025(2)
C23 0.066(2) 0.0359(16) 0.0396(16) -0.0002(13) -0.0144(15) 0.0051(15)
P30 0.0676(14) 0.0377(9) 0.0558(13) 0.0075(8) 0.0111(11) 0.0168(9)
C31 0.116(9) 0.049(5) 0.085(6) 0.042(4) -0.020(6) 0.009(5)
C32 0.053(5) 0.043(4) 0.139(8) -0.006(5) -0.003(5) 0.028(4)
C33 0.096(6) 0.043(4) 0.109(7) -0.003(4) 0.041(5) -0.001(4)
P34 0.0263(9) 0.0499(18) 0.0579(17) -0.0113(12) 0.0046(10) -0.0014(11)
C35 0.036(4) 0.184(11) 0.062(5) -0.018(6) -0.008(3) -0.007(5)
C36 0.032(4) 0.083(7) 0.103(8) -0.008(5) 0.045(4) 0.000(3)
C37 0.053(5) 0.060(5) 0.182(11) -0.051(6) 0.049(6) -0.035(4)
P38 0.0473(10) 0.0593(13) 0.0248(9) 0.0001(9) 0.0049(7) 0.0112(10)
C39 0.071(6) 0.148(10) 0.036(4) -0.027(5) 0.022(3) 0.041(6)
C40 0.206(13) 0.090(7) 0.048(5) 0.029(4) 0.030(6) 0.060(8)
C41 0.059(5) 0.189(11) 0.026(3) -0.038(5) 0.001(3) -0.012(6)
P30' 0.0360(10) 0.0362(9) 0.0418(11) -0.0007(8) -0.0054(8) 0.0082(7)
P34' 0.0355(16) 0.0420(15) 0.078(3) 0.0096(14) 0.0240(17) 0.0052(11)
P38' 0.0520(14) 0.089(2) 0.0252(11) -0.0119(13) -0.0008(9) 0.0298(16)

loop_
_atom_type_symbol
_atom_type_description
_atom_type_scat_dispersion_real
_atom_type_scat_dispersion_imag
_atom_type_scat_source
C C 0.0181 0.0091 'International Tables Vol C Tables 4.2.6.8 and 6.1.1.4'
H H 0.0000 0.0000 'International Tables Vol C Tables 4.2.6.8 and 6.1.1.4'
Al Al 0.2130 0.2455 'International Tables Vol C Tables 4.2.6.8 and 6.1.1.4'
Fe Fe -1.1336 3.1974 'International Tables Vol C Tables 4.2.6.8 and 6.1.1.4'
N N 0.0311 0.0180 'International Tables Vol C Tables 4.2.6.8 and 6.1.1.4'
P P 0.2955 0.4335 'International Tables Vol C Tables 4.2.6.8 and 6.1.1.4'

loop_
_geom_angle_atom_site_label_1
_geom_angle_atom_site_label_2
_geom_angle_atom_site_label_3
_geom_angle
_geom_angle_site_symmetry_1
_geom_angle_site_symmetry_3
_geom_angle_publ_flag
P30 Fe1 P34 101.30(10) . . ?
P38' Fe1 P34' 101.02(16) . . ?
P38' Fe1 P30' 100.09(10) . . ?
P34' Fe1 P30' 97.81(10) . . ?
P30 Fe1 P38 97.56(8) . . ?
P34 Fe1 P38 97.27(11) . . ?
P38' Fe1 Al1 119.32(8) . . ?
P30 Fe1 Al1 118.17(6) . . ?
P34 Fe1 Al1 120.02(10) . . ?
P34' Fe1 Al1 118.62(13) . . ?
P30' Fe1 Al1 116.20(6) . . ?
P38 Fe1 Al1 118.17(7) . . ?
N3 Al1 N1 99.53(10) . . ?
N3 Al1 Fe1 129.48(8) . . ?
N1 Al1 Fe1 130.99(8) . . ?
C1 N1 C6 114.4(2) . . ?
C1 N1 Al1 123.70(19) . . ?
C6 N1 Al1 121.73(17) . . ?
N1 C1 C2 121.0(3) . . ?
N1 C1 C4 120.1(3) . . ?
C2 C1 C4 119.0(3) . . ?
C3 C2 C1 129.8(3) . . ?
C2 C3 N3 120.3(2) . . ?
C2 C3 C5 118.9(3) . . ?
N3 C3 C5 120.8(3) . . ?
C3 N3 C15 114.2(2) . . ?
C3 N3 Al1 124.02(18) . . ?
C15 N3 Al1 121.06(17) . . ?
C11 C6 C7 120.2(2) . . ?
C11 C6 N1 120.4(2) . . ?
C7 C6 N1 119.3(3) . . ?
C8 C7 C6 119.0(3) . . ?
C8 C7 C12 120.2(3) . . ?
C6 C7 C12 120.8(3) . . ?
C9 C8 C7 121.6(3) . . ?
C10 C9 C8 118.4(3) . . ?
C10 C9 C13 120.8(3) . . ?
C8 C9 C13 120.8(3) . . ?
C9 C10 C11 122.0(3) . . ?
C10 C11 C6 118.8(3) . . ?
C10 C11 C14 120.2(3) . . ?
C6 C11 C14 121.0(3) . . ?
C20 C15 C16 119.7(3) . . ?
C20 C15 N3 118.8(2) . . ?
C16 C15 N3 121.4(2) . . ?
C17 C16 C15 118.5(3) . . ?
C17 C16 C21 120.7(3) . . ?
C15 C16 C21 120.9(3) . . ?
C18 C17 C16 122.7(3) . . ?
C17 C18 C19 117.8(3) . . ?
C17 C18 C22 121.0(3) . . ?
C19 C18 C22 121.2(3) . . ?
C18 C19 C20 121.9(3) . . ?
C19 C20 C15 119.4(3) . . ?
C19 C20 C23 120.3(3) . . ?
C15 C20 C23 120.4(3) . . ?
C32 P30 C31 103.2(4) . . ?
C32 P30 C33 98.1(4) . . ?
C31 P30 C33 98.5(4) . . ?
C32 P30 Fe1 123.0(3) . . ?
C31 P30 Fe1 113.0(3) . . ?
C33 P30 Fe1 117.3(3) . . ?
C37 P34 C36 100.6(5) . . ?
C37 P34 C35 99.1(5) . . ?
C36 P34 C35 97.8(5) . . ?
C37 P34 Fe1 117.4(3) . . ?
C36 P34 Fe1 123.6(6) . . ?
C35 P34 Fe1 114.0(3) . . ?
C41 P38 C40 100.1(5) . . ?
C41 P38 C39 99.8(5) . . ?
C40 P38 C39 98.3(5) . . ?
C41 P38 Fe1 118.2(3) . . ?
C40 P38 Fe1 115.8(3) . . ?
C39 P38 Fe1 120.7(5) . . ?
C33' P30' C32' 99.5(5) . . ?
C33' P30' C31' 99.9(5) . . ?
C32' P30' C31' 99.6(6) . . ?
C33' P30' Fe1 120.7(3) . . ?
C32' P30' Fe1 121.4(5) . . ?
C31' P30' Fe1 111.8(5) . . ?
C35' P34' C37' 102.0(5) . . ?
C35' P34' C36' 99.2(6) . . ?
C37' P34' C36' 97.9(6) . . ?
C35' P34' Fe1 116.1(4) . . ?
C37' P34' Fe1 117.3(4) . . ?
C36' P34' Fe1 120.7(7) . . ?
C40' P38' C39' 98.5(6) . . ?
C40' P38' C41' 99.7(5) . . ?
C39' P38' C41' 98.1(6) . . ?
C40' P38' Fe1 118.4(4) . . ?
C39' P38' Fe1 124.1(6) . . ?
C41' P38' Fe1 113.7(4) . . ?

loop_
_geom_bond_atom_site_label_1
_geom_bond_atom_site_label_2
_geom_bond_distance
_geom_bond_site_symmetry_2
_geom_bond_publ_flag
Fe1 P38' 2.138(2) . ?
Fe1 P30 2.1598(17) . ?
Fe1 P34 2.164(4) . ?
Fe1 P34' 2.193(5) . ?
Fe1 P30' 2.2282(18) . ?
Fe1 P38 2.241(2) . ?
Fe1 Al1 2.2729(8) . ?
Al1 N3 1.835(2) . ?
Al1 N1 1.838(2) . ?
N1 C1 1.397(4) . ?
N1 C6 1.444(3) . ?
C1 C2 1.401(4) . ?
C1 C4 1.432(4) . ?
C2 C3 1.391(4) . ?
C3 N3 1.402(3) . ?
C3 C5 1.426(4) . ?
N3 C15 1.439(3) . ?
C6 C11 1.395(4) . ?
C6 C7 1.398(4) . ?
C7 C8 1.394(4) . ?
C7 C12 1.505(4) . ?
C8 C9 1.383(5) . ?
C9 C10 1.378(5) . ?
C9 C13 1.515(4) . ?
C10 C11 1.394(4) . ?
C11 C14 1.504(4) . ?
C15 C20 1.402(4) . ?
C15 C16 1.404(4) . ?
C16 C17 1.395(4) . ?
C16 C21 1.500(4) . ?
C17 C18 1.379(5) . ?
C18 C19 1.387(4) . ?
C18 C22 1.505(4) . ?
C19 C20 1.390(4) . ?
C20 C23 1.508(4) . ?
P30 C32 1.832(7) . ?
P30 C31 1.848(8) . ?
P30 C33 1.862(8) . ?
P34 C37 1.806(7) . ?
P34 C36 1.839(7) . ?
P34 C35 1.852(7) . ?
P38 C41 1.786(7) . ?
P38 C40 1.803(7) . ?
P38 C39 1.841(7) . ?
P30' C33' 1.807(7) . ?
P30' C32' 1.839(10) . ?
P30' C31' 1.842(10) . ?
P34' C35' 1.811(9) . ?
P34' C37' 1.836(9) . ?
P34' C36' 1.847(10) . ?
P38' C40' 1.808(9) . ?
P38' C39' 1.828(11) . ?
P38' C41' 1.832(9) . ?
